data_4102687
loop_
_publ_author_name
'Yandong Zhang'
'Samuel J. Danishefsky'

_publ_section_title
;
 Total Synthesis of (\+-)-Aplykurodinone-1: Traceless Stereochemical
 Guidance
;
_journal_name_full 'Journal of the American Chemical Society'
_journal_page_first 9928
_journal_page_last 9928
_journal_paper_doi 10.1021/ja105280j
_journal_volume 132
_journal_year 2010
_chemical_formula_sum 'C23 H40 O4 Si'
_chemical_formula_weight 408.64
_chemical_name_systematic
; 
 ? 
;
_space_group_IT_number 14
_symmetry_cell_setting monoclinic
_symmetry_space_group_name_Hall '-P 2yn'
_symmetry_space_group_name_H-M 'P 1 21/n 1'
_atom_sites_solution_hydrogens geom
_atom_sites_solution_primary direct
_atom_sites_solution_secondary difmap
_audit_creation_method SHELXL-97
_cell_angle_alpha 90.00
_cell_angle_beta 92.2650(10)
_cell_angle_gamma 90.00
_cell_formula_units_Z 4
_cell_length_a 9.9972(6)
_cell_length_b 6.5178(4)
_cell_length_c 35.853(2)
_cell_measurement_reflns_used 9051
_cell_measurement_temperature 125(2)
_cell_measurement_theta_max 30.32
_cell_measurement_theta_min 2.61
_cell_volume 2334.3(2)
_computing_cell_refinement 'Bruker SAINT'
_computing_data_collection 'Bruker APEX2'
_computing_data_reduction 'Bruker SAINT'
_computing_molecular_graphics 'Bruker SHELXTL'
_computing_publication_material 'Bruker SHELXTL'
_computing_structure_refinement 'SHELXL-97 (Sheldrick, 2008)'
_computing_structure_solution 'SHELXS-97 (Sheldrick, 2008)'
_diffrn_ambient_temperature 125(2)
_diffrn_measured_fraction_theta_full 0.995
_diffrn_measured_fraction_theta_max 0.995
_diffrn_measurement_device_type 'Bruker APEX-II CCD'
_diffrn_measurement_method '\f and \w scans'
_diffrn_radiation_monochromator graphite
_diffrn_radiation_source 'fine-focus sealed tube'
_diffrn_radiation_type MoK\a
_diffrn_radiation_wavelength 0.71073
_diffrn_reflns_av_R_equivalents 0.0688
_diffrn_reflns_av_sigmaI/netI 0.0559
_diffrn_reflns_limit_h_max 14
_diffrn_reflns_limit_h_min -14
_diffrn_reflns_limit_k_max 9
_diffrn_reflns_limit_k_min -9
_diffrn_reflns_limit_l_max 51
_diffrn_reflns_limit_l_min -51
_diffrn_reflns_number 36334
_diffrn_reflns_theta_full 30.57
_diffrn_reflns_theta_max 30.57
_diffrn_reflns_theta_min 2.09
_exptl_absorpt_coefficient_mu 0.125
_exptl_absorpt_correction_T_max 0.9950
_exptl_absorpt_correction_T_min 0.9459
_exptl_absorpt_correction_type empirical
_exptl_absorpt_process_details SADABS
_exptl_crystal_colour COLORLESS
_exptl_crystal_density_diffrn 1.163
_exptl_crystal_density_method 'not measured'
_exptl_crystal_description PLATE
_exptl_crystal_F_000 896
_exptl_crystal_size_max 0.45
_exptl_crystal_size_mid 0.07
_exptl_crystal_size_min 0.04
_refine_diff_density_max 0.355
_refine_diff_density_min -0.229
_refine_diff_density_rms 0.054
_refine_ls_extinction_method none
_refine_ls_goodness_of_fit_ref 1.000
_refine_ls_hydrogen_treatment constr
_refine_ls_matrix_type full
_refine_ls_number_parameters 260
_refine_ls_number_reflns 7137
_refine_ls_number_restraints 0
_refine_ls_restrained_S_all 1.000
_refine_ls_R_factor_all 0.0848
_refine_ls_R_factor_gt 0.0482
_refine_ls_shift/su_max 0.000
_refine_ls_shift/su_mean 0.000
_refine_ls_structure_factor_coef Fsqd
_refine_ls_weighting_details 'calc w=1/[\s^2^(Fo^2^)+(0.0541P)^2^+0.4165P] where P=(Fo^2^+2Fc^2^)/3'
_refine_ls_weighting_scheme calc
_refine_ls_wR_factor_gt 0.1057
_refine_ls_wR_factor_ref 0.1216
_reflns_number_gt 4827
_reflns_number_total 7137
_reflns_threshold_expression >2sigma(I)
_cod_data_source_file ja105280j_si_002.cif
_cod_data_source_block ysis10
_cod_depositor_comments
;
The following automatic conversions were performed:

'_exptl_absorpt_correction_type' value 'EMPIRICAL' changed to
'empirical' according to the built-in table from CIF Core dictionary
named 'cif_core.dic' version 2.4.1 from
2010-06-29.

'_refine_ls_hydrogen_treatment' value 'CONSTR' changed
to 'constr' according to the built-in table from CIF Core dictionary
named 'cif_core.dic' version 2.4.1 from 2010-06-29.

Automatic conversion script
Id: cif_fix_values 1715 2011-07-08 13:25:40Z adriana 
;
_cod_database_code 4102687

loop_
_symmetry_equiv_pos_as_xyz
'x, y, z'
'-x+1/2, y+1/2, -z+1/2'
'-x, -y, -z'
'x-1/2, -y-1/2, z-1/2'

loop_
_atom_site_label
_atom_site_type_symbol
_atom_site_fract_x
_atom_site_fract_y
_atom_site_fract_z
_atom_site_U_iso_or_equiv
_atom_site_adp_type
_atom_site_occupancy
_atom_site_symmetry_multiplicity
_atom_site_calc_flag
_atom_site_refinement_flags
Si Si 0.14638(4) 0.66633(6) 0.066580(12) 0.02180(11) Uani 1 1 d .
O1 O -0.76397(10) 1.02728(17) 0.21475(3) 0.0230(2) Uani 1 1 d .
O2 O -0.80818(11) 1.04787(17) 0.27488(3) 0.0275(3) Uani 1 1 d .
O3 O -0.29688(10) 1.19834(16) 0.26618(3) 0.0230(2) Uani 1 1 d .
O4 O 0.15937(10) 0.75610(16) 0.10943(3) 0.0220(2) Uani 1 1 d .
C1 C -0.72706(15) 1.0243(2) 0.25111(4) 0.0211(3) Uani 1 1 d .
C2 C -0.57926(14) 0.9877(2) 0.25651(4) 0.0220(3) Uani 1 1 d .
H2A H -0.5617 0.8511 0.2678 0.026 Uiso 1 1 calc R
H2B H -0.5378 1.0938 0.2730 0.026 Uiso 1 1 calc R
C3 C -0.52362(14) 0.9994(2) 0.21737(4) 0.0173(3) Uani 1 1 d .
H3A H -0.4653 0.8776 0.2131 0.021 Uiso 1 1 calc R
C4 C -0.65062(13) 0.9869(2) 0.19134(4) 0.0197(3) Uani 1 1 d .
H4A H -0.6588 0.8447 0.1810 0.024 Uiso 1 1 calc R
C5 C -0.65218(14) 1.1385(2) 0.15927(4) 0.0220(3) Uani 1 1 d .
H5A H -0.6709 1.2785 0.1684 0.026 Uiso 1 1 calc R
H5B H -0.7226 1.1010 0.1403 0.026 Uiso 1 1 calc R
C6 C -0.51458(14) 1.1313(2) 0.14232(4) 0.0208(3) Uani 1 1 d .
H6A H -0.5174 1.2087 0.1185 0.025 Uiso 1 1 calc R
H6B H -0.4914 0.9872 0.1368 0.025 Uiso 1 1 calc R
C7 C -0.40579(14) 1.2241(2) 0.16913(4) 0.0175(3) Uani 1 1 d .
C8 C -0.44411(13) 1.1983(2) 0.21048(4) 0.0165(3) Uani 1 1 d .
H8A H -0.4966 1.3200 0.2185 0.020 Uiso 1 1 calc R
C9 C -0.31076(14) 1.1895(2) 0.23245(4) 0.0170(3) Uani 1 1 d .
C10 C -0.19902(14) 1.1662(2) 0.20574(4) 0.0199(3) Uani 1 1 d .
H10A H -0.1365 1.0562 0.2141 0.024 Uiso 1 1 calc R
H10B H -0.1484 1.2960 0.2038 0.024 Uiso 1 1 calc R
C11 C -0.26831(14) 1.1105(2) 0.16817(4) 0.0179(3) Uani 1 1 d .
H11A H -0.2874 0.9600 0.1687 0.022 Uiso 1 1 calc R
C12 C -0.17883(15) 1.1501(2) 0.13497(4) 0.0224(3) Uani 1 1 d .
H12A H -0.1560 1.2995 0.1355 0.027 Uiso 1 1 calc R
C13 C -0.04552(15) 1.0318(2) 0.13910(4) 0.0233(3) Uani 1 1 d .
H13A H 0.0111 1.0719 0.1183 0.028 Uiso 1 1 calc R
H13B H 0.0013 1.0762 0.1626 0.028 Uiso 1 1 calc R
C14 C -0.05618(15) 0.7979(2) 0.13956(4) 0.0226(3) Uani 1 1 d .
H14A H -0.1041 0.7547 0.1619 0.027 Uiso 1 1 calc R
H14B H -0.1094 0.7520 0.1172 0.027 Uiso 1 1 calc R
C15 C 0.08036(15) 0.6947(2) 0.14001(4) 0.0230(3) Uani 1 1 d .
H15A H 0.1295 0.7284 0.1637 0.028 Uiso 1 1 calc R
H15B H 0.0678 0.5441 0.1391 0.028 Uiso 1 1 calc R
C16 C 0.31299(17) 0.7159(3) 0.04550(4) 0.0272(3) Uani 1 1 d .
C17 C -0.39243(16) 1.4552(2) 0.16114(4) 0.0231(3) Uani 1 1 d .
H17A H -0.4799 1.5213 0.1630 0.035 Uiso 1 1 calc R
H17B H -0.3601 1.4748 0.1359 0.035 Uiso 1 1 calc R
H17C H -0.3288 1.5165 0.1794 0.035 Uiso 1 1 calc R
C18 C -0.24804(17) 1.1071(3) 0.09700(4) 0.0309(4) Uani 1 1 d .
H18A H -0.3199 1.2072 0.0923 0.046 Uiso 1 1 calc R
H18B H -0.2859 0.9684 0.0969 0.046 Uiso 1 1 calc R
H18C H -0.1827 1.1180 0.0774 0.046 Uiso 1 1 calc R
C19 C 0.01036(18) 0.7989(3) 0.03887(5) 0.0358(4) Uani 1 1 d .
H19A H -0.0766 0.7617 0.0486 0.054 Uiso 1 1 calc R
H19B H 0.0132 0.7569 0.0127 0.054 Uiso 1 1 calc R
H19C H 0.0229 0.9477 0.0407 0.054 Uiso 1 1 calc R
C20 C 0.1072(2) 0.3874(3) 0.06758(5) 0.0380(4) Uani 1 1 d .
H20A H 0.0160 0.3677 0.0760 0.057 Uiso 1 1 calc R
H20B H 0.1707 0.3177 0.0848 0.057 Uiso 1 1 calc R
H20C H 0.1142 0.3299 0.0425 0.057 Uiso 1 1 calc R
C21 C 0.42434(19) 0.6103(3) 0.06900(5) 0.0417(5) Uani 1 1 d .
H21A H 0.5113 0.6424 0.0587 0.063 Uiso 1 1 calc R
H21B H 0.4102 0.4615 0.0685 0.063 Uiso 1 1 calc R
H21C H 0.4227 0.6595 0.0948 0.063 Uiso 1 1 calc R
C22 C 0.3418(2) 0.9470(3) 0.04432(6) 0.0399(4) Uani 1 1 d .
H22A H 0.4311 0.9698 0.0348 0.060 Uiso 1 1 calc R
H22B H 0.3381 1.0042 0.0695 0.060 Uiso 1 1 calc R
H22C H 0.2747 1.0147 0.0279 0.060 Uiso 1 1 calc R
C23 C 0.3135(2) 0.6312(3) 0.00541(5) 0.0432(5) Uani 1 1 d .
H23A H 0.4008 0.6576 -0.0051 0.065 Uiso 1 1 calc R
H23B H 0.2432 0.6990 -0.0099 0.065 Uiso 1 1 calc R
H23C H 0.2968 0.4831 0.0058 0.065 Uiso 1 1 calc R

loop_
_atom_site_aniso_label
_atom_site_aniso_U_11
_atom_site_aniso_U_22
_atom_site_aniso_U_33
_atom_site_aniso_U_23
_atom_site_aniso_U_13
_atom_site_aniso_U_12
Si 0.0277(2) 0.0199(2) 0.0178(2) -0.00014(16) 0.00023(16) -0.00040(17)
O1 0.0138(5) 0.0277(6) 0.0275(6) -0.0007(4) 0.0015(4) -0.0004(4)
O2 0.0244(6) 0.0252(6) 0.0336(6) -0.0002(5) 0.0116(5) -0.0007(5)
O3 0.0223(5) 0.0268(6) 0.0195(5) -0.0010(4) -0.0025(4) -0.0022(4)
O4 0.0217(5) 0.0264(6) 0.0182(5) -0.0019(4) 0.0033(4) -0.0023(4)
C1 0.0201(7) 0.0153(7) 0.0280(8) -0.0002(6) 0.0024(6) -0.0026(5)
C2 0.0166(7) 0.0278(8) 0.0216(7) 0.0008(6) 0.0009(6) -0.0040(6)
C3 0.0127(6) 0.0183(7) 0.0207(7) -0.0005(5) -0.0002(5) -0.0004(5)
C4 0.0126(6) 0.0241(7) 0.0223(7) -0.0027(6) 0.0007(5) -0.0016(5)
C5 0.0165(7) 0.0273(8) 0.0217(7) -0.0008(6) -0.0044(6) 0.0002(6)
C6 0.0192(7) 0.0248(8) 0.0183(7) -0.0003(6) -0.0017(5) -0.0008(6)
C7 0.0160(6) 0.0182(7) 0.0181(7) 0.0006(5) -0.0011(5) -0.0017(5)
C8 0.0146(6) 0.0162(7) 0.0185(7) -0.0010(5) -0.0008(5) 0.0006(5)
C9 0.0170(6) 0.0140(6) 0.0198(7) -0.0005(5) -0.0019(5) -0.0027(5)
C10 0.0146(6) 0.0218(7) 0.0232(7) 0.0018(6) -0.0014(5) -0.0016(6)
C11 0.0165(6) 0.0182(7) 0.0192(7) 0.0005(5) 0.0011(5) -0.0007(5)
C12 0.0211(7) 0.0236(8) 0.0228(7) 0.0033(6) 0.0041(6) -0.0009(6)
C13 0.0187(7) 0.0273(8) 0.0242(8) 0.0008(6) 0.0060(6) -0.0022(6)
C14 0.0197(7) 0.0262(8) 0.0219(7) 0.0017(6) 0.0025(6) -0.0024(6)
C15 0.0229(7) 0.0277(8) 0.0186(7) 0.0022(6) 0.0025(6) -0.0004(6)
C16 0.0322(9) 0.0299(9) 0.0199(7) -0.0007(6) 0.0058(6) 0.0042(7)
C17 0.0233(7) 0.0206(7) 0.0253(8) 0.0026(6) -0.0022(6) 0.0000(6)
C18 0.0270(8) 0.0439(10) 0.0221(8) 0.0034(7) 0.0041(6) 0.0057(7)
C19 0.0378(10) 0.0441(11) 0.0251(8) 0.0033(8) -0.0048(7) 0.0045(8)
C20 0.0582(12) 0.0235(8) 0.0322(10) -0.0007(7) 0.0017(9) -0.0085(8)
C21 0.0341(10) 0.0553(12) 0.0359(10) 0.0013(9) 0.0045(8) 0.0134(9)
C22 0.0419(11) 0.0370(10) 0.0419(11) 0.0018(8) 0.0150(9) -0.0084(8)
C23 0.0529(12) 0.0525(12) 0.0251(9) -0.0077(8) 0.0121(8) 0.0047(10)

loop_
_atom_type_symbol
_atom_type_description
_atom_type_scat_dispersion_real
_atom_type_scat_dispersion_imag
_atom_type_scat_source
C C 0.0033 0.0016 'International Tables Vol C Tables 4.2.6.8 and 6.1.1.4'
H H 0.0000 0.0000 'International Tables Vol C Tables 4.2.6.8 and 6.1.1.4'
O O 0.0106 0.0060 'International Tables Vol C Tables 4.2.6.8 and 6.1.1.4'
Si Si 0.0817 0.0704 'International Tables Vol C Tables 4.2.6.8 and 6.1.1.4'

loop_
_geom_angle_atom_site_label_1
_geom_angle_atom_site_label_2
_geom_angle_atom_site_label_3
_geom_angle
O4 Si C20 109.79(7)
O4 Si C19 111.22(7)
C20 Si C19 108.26(9)
O4 Si C16 105.98(6)
C20 Si C16 111.45(8)
C19 Si C16 110.15(8)
C1 O1 C4 111.48(11)
C15 O4 Si 126.13(9)
O2 C1 O1 121.13(14)
O2 C1 C2 127.82(15)
O1 C1 C2 111.06(13)
C1 C2 C3 105.37(12)
C2 C3 C8 113.31(12)
C2 C3 C4 103.35(11)
C8 C3 C4 111.25(11)
O1 C4 C5 109.46(12)
O1 C4 C3 106.29(11)
C5 C4 C3 113.99(12)
C4 C5 C6 107.43(12)
C5 C6 C7 111.30(12)
C17 C7 C6 109.33(12)
C17 C7 C8 108.03(12)
C6 C7 C8 110.91(11)
C17 C7 C11 112.11(12)
C6 C7 C11 113.50(12)
C8 C7 C11 102.70(11)
C9 C8 C3 109.32(11)
C9 C8 C7 104.70(11)
C3 C8 C7 113.00(11)
O3 C9 C10 125.43(13)
O3 C9 C8 125.25(13)
C10 C9 C8 109.32(11)
C9 C10 C11 105.16(11)
C10 C11 C12 112.54(12)
C10 C11 C7 103.63(11)
C12 C11 C7 118.44(12)
C18 C12 C11 113.67(12)
C18 C12 C13 110.65(13)
C11 C12 C13 111.62(12)
C14 C13 C12 116.08(13)
C15 C14 C13 112.24(13)
O4 C15 C14 112.93(12)
C21 C16 C22 108.84(16)
C21 C16 C23 108.84(15)
C22 C16 C23 108.58(15)
C21 C16 Si 109.69(12)
C22 C16 Si 110.47(12)
C23 C16 Si 110.39(12)

loop_
_geom_bond_atom_site_label_1
_geom_bond_atom_site_label_2
_geom_bond_distance
Si O4 1.6444(11)
Si C20 1.8603(18)
Si C19 1.8643(17)
Si C16 1.8840(17)
O1 C1 1.3409(19)
O1 C4 1.4606(17)
O2 C1 1.2093(18)
O3 C9 1.2132(17)
O4 C15 1.4334(17)
C1 C2 1.502(2)
C2 C3 1.532(2)
C3 C8 1.5459(19)
C3 C4 1.5480(19)
C4 C5 1.516(2)
C5 C6 1.527(2)
C6 C7 1.5459(19)
C7 C17 1.540(2)
C7 C8 1.5549(19)
C7 C11 1.5627(19)
C8 C9 1.5225(19)
C9 C10 1.508(2)
C10 C11 1.5336(19)
C11 C12 1.539(2)
C12 C18 1.528(2)
C12 C13 1.542(2)
C13 C14 1.528(2)
C14 C15 1.521(2)
C16 C21 1.532(2)
C16 C22 1.535(2)
C16 C23 1.540(2)
